data_1543808
loop_
_publ_author_name
'Bai, Peng'
'Huang, Xing-Fen'
'Xu, Guo-Dong'
'Huang, Zhi-Zhen'

_publ_section_title
;
 Cascade C-H Functionalization/Amidation Reaction for Synthesis of
 Azepinone Derivatives.
;
_journal_issue 13
_journal_name_full 'Organic letters'
_journal_page_first 3058
_journal_page_last 3061
_journal_paper_doi 10.1021/acs.orglett.6b01140
_journal_volume 18
_journal_year 2016
_chemical_formula_moiety 'C17 H14 Cl N O3, C H Cl3'
_chemical_formula_sum 'C18 H15 Cl4 N O3'
_chemical_formula_weight 435.11
_chemical_name_systematic
;
 ? 
;
_space_group_crystal_system triclinic
_space_group_IT_number 2
_space_group_name_Hall '-P 1'
_space_group_name_H-M_alt 'P -1'
_symmetry_space_group_name_Hall '-P 1'
_symmetry_space_group_name_H-M 'P -1'
_atom_sites_solution_hydrogens geom
_atom_sites_solution_primary direct
_atom_sites_solution_secondary difmap
_audit_creation_date 2016-03-18
_audit_creation_method
;
Olex2 1.2
(compiled 2014.03.20 svn.r2914 for OlexSys, GUI svn.r4816)
;
_cell_angle_alpha 68.353(8)
_cell_angle_beta 88.982(7)
_cell_angle_gamma 82.872(7)
_cell_formula_units_Z 2
_cell_length_a 7.9118(6)
_cell_length_b 11.5272(10)
_cell_length_c 11.8921(10)
_cell_measurement_reflns_used 1505
_cell_measurement_temperature 293(2)
_cell_measurement_theta_max 29.3906
_cell_measurement_theta_min 3.4098
_cell_volume 999.83(15)
_computing_cell_refinement
;
CrysAlisPro, Agilent Technologies,
Version 1.171.35.11 (release 16-05-2011 CrysAlis171 .NET)
(compiled May 16 2011,17:55:39)
;
_computing_data_collection
;
CrysAlisPro, Agilent Technologies,
Version 1.171.35.11 (release 16-05-2011 CrysAlis171 .NET)
(compiled May 16 2011,17:55:39)
;
_computing_data_reduction
;
CrysAlisPro, Agilent Technologies,
Version 1.171.35.11 (release 16-05-2011 CrysAlis171 .NET)
(compiled May 16 2011,17:55:39)
;
_computing_molecular_graphics 'Olex2 (Dolomanov et al., 2009)'
_computing_publication_material 'Olex2 (Dolomanov et al., 2009)'
_computing_structure_refinement 'ShelXL (Sheldrick, 2008)'
_computing_structure_solution 'ShelXS (Sheldrick, 2008)'
_diffrn_ambient_temperature 293.15
_diffrn_detector_area_resol_mean 10.3592
_diffrn_measured_fraction_theta_full 0.996
_diffrn_measured_fraction_theta_max 0.996
_diffrn_measurement_device_type 'Xcalibur, Atlas, Gemini ultra'
_diffrn_measurement_method '\w scans'
_diffrn_orient_matrix_UB_11 -0.0604963000
_diffrn_orient_matrix_UB_12 -0.0419541000
_diffrn_orient_matrix_UB_13 0.0268797000
_diffrn_orient_matrix_UB_21 0.0659285000
_diffrn_orient_matrix_UB_22 -0.0450654000
_diffrn_orient_matrix_UB_23 0.0362180000
_diffrn_orient_matrix_UB_31 -0.0128136000
_diffrn_orient_matrix_UB_32 0.0257467000
_diffrn_orient_matrix_UB_33 0.0456880000
_diffrn_radiation_monochromator graphite
_diffrn_radiation_type MoK\a
_diffrn_radiation_wavelength 0.71073
_diffrn_reflns_av_R_equivalents 0.0274
_diffrn_reflns_av_unetI/netI 0.0459
_diffrn_reflns_limit_h_max 9
_diffrn_reflns_limit_h_min -9
_diffrn_reflns_limit_k_max 11
_diffrn_reflns_limit_k_min -13
_diffrn_reflns_limit_l_max 14
_diffrn_reflns_limit_l_min -14
_diffrn_reflns_number 6296
_diffrn_reflns_theta_full 25.35
_diffrn_reflns_theta_max 25.35
_diffrn_reflns_theta_min 3.42
_diffrn_source 'Enhance (Mo) X-ray Source'
_exptl_absorpt_coefficient_mu 0.609
_exptl_absorpt_correction_T_max 1.00000
_exptl_absorpt_correction_T_min 0.90894
_exptl_absorpt_correction_type multi-scan
_exptl_absorpt_process_details
;
CrysAlisPro, Agilent Technologies,
Version 1.171.35.11 (release 16-05-2011 CrysAlis171 .NET)
(compiled May 16 2011,17:55:39)
Empirical absorption correction using spherical harmonics,
 implemented in SCALE3 ABSPACK scaling algorithm.
;
_exptl_crystal_colour colourless
_exptl_crystal_colour_primary colourless
_exptl_crystal_density_diffrn 1.445
_exptl_crystal_density_method 'not measured'
_exptl_crystal_description block
_exptl_crystal_F_000 444
_exptl_crystal_size_max 0.48
_exptl_crystal_size_mid 0.43
_exptl_crystal_size_min 0.36
_refine_diff_density_max 0.252
_refine_diff_density_min -0.287
_refine_diff_density_rms 0.050
_refine_ls_extinction_method none
_refine_ls_goodness_of_fit_ref 1.024
_refine_ls_hydrogen_treatment constr
_refine_ls_matrix_type full
_refine_ls_number_parameters 273
_refine_ls_number_reflns 3642
_refine_ls_number_restraints 0
_refine_ls_restrained_S_all 1.024
_refine_ls_R_factor_all 0.0803
_refine_ls_R_factor_gt 0.0517
_refine_ls_shift/su_max 0.000
_refine_ls_shift/su_mean 0.000
_refine_ls_structure_factor_coef Fsqd
_refine_ls_weighting_details 'calc w=1/[\s^2^(Fo^2^)+(0.0671P)^2^+0.2684P] where P=(Fo^2^+2Fc^2^)/3'
_refine_ls_weighting_scheme calc
_refine_ls_wR_factor_gt 0.1267
_refine_ls_wR_factor_ref 0.1494
_reflns_number_gt 2522
_reflns_number_total 3642
_reflns_threshold_expression >2sigma(I)
_cod_data_source_file ol6b01140_si_002.cif
_cod_data_source_block 160317_3e_bai1601072
_cod_original_cell_volume 999.82(14)
_cod_database_code 1543808
_chemical_oxdiff_formula 'c10 h10 n2 o8 Cl1'
_reflns_odcompleteness_completeness 99.54
_reflns_odcompleteness_iscentric 1
_reflns_odcompleteness_theta 26.32
_olex2_refinement_description
;
1. Fixed Uiso
 At 1.2 times of:
  All C(H) groups, All C(H,H) groups, All N(H) groups
 At 1.5 times of:
  All C(H,H,H) groups
2. Others
 Sof(Cl6A)=Sof(Cl5A)=Sof(C18A)=Sof(H18A)=Sof(Cl7A)=1-FVAR(1)
 Sof(Cl5)=Sof(Cl7)=Sof(Cl6)=Sof(C18)=Sof(H18)=FVAR(1)
3.a Ternary CH refined with riding coordinates:
 C13(H13), C18(H18), C18A(H18A)
3.b Secondary CH2 refined with riding coordinates:
 C16(H16A,H16B)
3.c Aromatic/amide H refined with riding coordinates:
 N1(H1), C11(H11), C8(H8), C5(H5), C4(H4), C9(H9), C2(H2), C3(H3)
3.d Idealised Me refined as rotating group:
 C17(H17A,H17B,H17C)
;

loop_
_space_group_symop_id
_space_group_symop_operation_xyz
1 'x, y, z'
2 '-x, -y, -z'

loop_
_atom_site_label
_atom_site_type_symbol
_atom_site_fract_x
_atom_site_fract_y
_atom_site_fract_z
_atom_site_U_iso_or_equiv
_atom_site_adp_type
_atom_site_occupancy
_atom_site_calc_flag
_atom_site_disorder_assembly
_atom_site_disorder_group
_atom_site_refinement_flags_posn
Cl1 Cl 0.41489(12) -0.20103(7) 0.15091(8) 0.0742(3) Uani 1 d . . .
O1 O 0.6396(2) 0.36690(15) -0.00431(16) 0.0458(5) Uani 1 d . . .
N1 N 0.4763(3) 0.37344(17) 0.15066(18) 0.0401(5) Uani 1 d . . .
H1 H 0.4198 0.4416 0.1020 0.048 Uiso 1 calc . . R
C6 C 0.4085(3) 0.2120(2) 0.3450(2) 0.0354(5) Uani 1 d . . .
C14 C 0.5956(3) 0.3153(2) 0.1008(2) 0.0374(6) Uani 1 d . . .
C7 C 0.4133(3) 0.1106(2) 0.2965(2) 0.0367(5) Uani 1 d . . .
C1 C 0.4328(3) 0.3355(2) 0.2742(2) 0.0363(5) Uani 1 d . . .
C11 C 0.5369(3) -0.0018(2) 0.1719(2) 0.0444(6) Uani 1 d . . .
H11 H 0.6196 -0.0124 0.1188 0.053 Uiso 1 calc . . R
O3 O 0.8386(2) 0.28325(19) 0.2643(2) 0.0637(6) Uani 1 d . . .
C12 C 0.5369(3) 0.0948(2) 0.2159(2) 0.0367(6) Uani 1 d . . .
C8 C 0.2910(3) 0.0264(2) 0.3311(2) 0.0459(6) Uani 1 d . . .
H8 H 0.2085 0.0348 0.3853 0.055 Uiso 1 calc . . R
Cl5 Cl 0.0487(6) 0.2806(8) -0.2265(5) 0.141(2) Uani 0.597(13) d A 1 .
C13 C 0.6724(3) 0.1820(2) 0.1768(2) 0.0378(6) Uani 1 d . . .
H13 H 0.7463 0.1525 0.1232 0.045 Uiso 1 calc . . R
C10 C 0.4136(4) -0.0812(2) 0.2077(3) 0.0496(7) Uani 1 d . . .
C5 C 0.3686(3) 0.1866(3) 0.4668(2) 0.0450(6) Uani 1 d . . .
H5 H 0.3563 0.1045 0.5170 0.054 Uiso 1 calc . . R
C15 C 0.7859(3) 0.1735(3) 0.2820(3) 0.0445(6) Uani 1 d . . .
C4 C 0.3472(4) 0.2802(3) 0.5137(3) 0.0555(7) Uani 1 d . . .
H4 H 0.3220 0.2609 0.5947 0.067 Uiso 1 calc . . R
C9 C 0.2905(4) -0.0681(2) 0.2867(3) 0.0514(7) Uani 1 d . . .
H9 H 0.2079 -0.1225 0.3099 0.062 Uiso 1 calc . . R
O2 O 0.8278(3) 0.0789(2) 0.3658(2) 0.0748(7) Uani 1 d . . .
C2 C 0.4057(3) 0.4299(2) 0.3211(3) 0.0490(7) Uani 1 d . . .
H2 H 0.4164 0.5125 0.2718 0.059 Uiso 1 calc . . R
Cl7 Cl 0.1070(4) 0.1681(5) 0.0338(4) 0.1274(19) Uani 0.597(13) d A 1 .
C3 C 0.3632(4) 0.4021(3) 0.4401(3) 0.0565(8) Uani 1 d . . .
H3 H 0.3453 0.4660 0.4708 0.068 Uiso 1 calc . . R
Cl6 Cl 0.1325(9) 0.4263(4) -0.0888(5) 0.159(2) Uani 0.597(13) d A 1 .
C16 C 0.9518(4) 0.2908(4) 0.3576(4) 0.0838(11) Uani 1 d . . .
H16A H 1.0011 0.2067 0.4088 0.101 Uiso 1 calc . . R
H16B H 1.0440 0.3380 0.3191 0.101 Uiso 1 calc . . R
C17 C 0.8570(5) 0.3521(4) 0.4315(4) 0.0890(12) Uani 1 d . . .
H17A H 0.8089 0.4355 0.3808 0.133 Uiso 1 calc . . GR
H17B H 0.9327 0.3569 0.4914 0.133 Uiso 1 calc . . GR
H17C H 0.7673 0.3043 0.4708 0.133 Uiso 1 calc . . GR
C18 C 0.028(2) 0.2919(15) -0.0829(11) 0.079(5) Uani 0.597(13) d A 1 .
H18 H -0.0933 0.3103 -0.0702 0.095 Uiso 0.597(13) calc A 1 R
Cl6A Cl 0.1613(9) 0.343(2) -0.0267(17) 0.244(9) Uani 0.403(13) d A 2 .
Cl5A Cl 0.0441(13) 0.3175(12) -0.2303(7) 0.155(4) Uani 0.403(13) d A 2 .
C18A C 0.021(3) 0.301(3) -0.092(2) 0.141(13) Uani 0.403(13) d A 2 .
H18A H -0.0932 0.3368 -0.0798 0.170 Uiso 0.403(13) calc A 2 R
Cl7A Cl 0.0496(14) 0.1180(10) -0.0117(10) 0.172(5) Uani 0.403(13) d A 2 .

loop_
_atom_site_aniso_label
_atom_site_aniso_U_11
_atom_site_aniso_U_22
_atom_site_aniso_U_33
_atom_site_aniso_U_23
_atom_site_aniso_U_13
_atom_site_aniso_U_12
Cl1 0.1084(7) 0.0496(5) 0.0788(6) -0.0350(4) 0.0087(5) -0.0271(4)
O1 0.0617(11) 0.0342(9) 0.0389(10) -0.0107(8) 0.0129(9) -0.0066(8)
N1 0.0483(12) 0.0293(11) 0.0353(11) -0.0059(9) 0.0025(10) 0.0033(9)
C6 0.0295(12) 0.0383(13) 0.0359(13) -0.0122(11) 0.0009(10) -0.0002(10)
C14 0.0426(13) 0.0340(13) 0.0388(14) -0.0158(11) 0.0061(11) -0.0093(10)
C7 0.0380(12) 0.0325(13) 0.0351(13) -0.0082(11) -0.0016(11) -0.0011(10)
C1 0.0352(12) 0.0370(13) 0.0360(13) -0.0142(11) 0.0006(10) -0.0003(10)
C11 0.0551(15) 0.0332(13) 0.0430(15) -0.0129(12) 0.0026(12) -0.0027(11)
O3 0.0520(11) 0.0570(13) 0.0900(16) -0.0364(12) -0.0108(11) -0.0053(9)
C12 0.0415(13) 0.0273(12) 0.0354(13) -0.0056(10) -0.0004(11) -0.0018(10)
C8 0.0440(14) 0.0426(15) 0.0457(15) -0.0095(12) 0.0043(12) -0.0078(11)
Cl5 0.102(2) 0.250(6) 0.129(4) -0.126(4) 0.041(2) -0.068(3)
C13 0.0410(13) 0.0311(12) 0.0395(14) -0.0125(11) 0.0073(11) -0.0007(10)
C10 0.0684(18) 0.0316(14) 0.0474(16) -0.0122(12) -0.0050(14) -0.0074(12)
C5 0.0401(14) 0.0524(16) 0.0375(14) -0.0127(12) 0.0013(12) 0.0000(12)
C15 0.0348(13) 0.0455(16) 0.0507(17) -0.0153(14) 0.0052(12) -0.0040(11)
C4 0.0536(16) 0.075(2) 0.0395(16) -0.0260(16) 0.0027(13) 0.0007(14)
C9 0.0565(16) 0.0405(15) 0.0540(17) -0.0102(13) 0.0008(14) -0.0170(12)
O2 0.0661(14) 0.0711(15) 0.0660(15) 0.0017(13) -0.0199(12) -0.0137(11)
C2 0.0545(16) 0.0412(15) 0.0555(17) -0.0240(13) 0.0071(14) -0.0028(12)
Cl7 0.0884(17) 0.124(3) 0.107(2) 0.0223(17) 0.0036(16) 0.0102(17)
C3 0.0585(17) 0.064(2) 0.0595(19) -0.0401(17) 0.0060(15) -0.0011(14)
Cl6 0.217(5) 0.117(3) 0.157(3) -0.050(2) 0.011(3) -0.074(3)
C16 0.0516(18) 0.095(3) 0.124(3) -0.064(3) -0.023(2) -0.0025(17)
C17 0.080(2) 0.115(3) 0.086(3) -0.054(3) -0.010(2) -0.009(2)
C18 0.070(9) 0.115(11) 0.051(6) -0.037(7) -0.005(5) 0.013(7)
Cl6A 0.124(4) 0.42(2) 0.302(16) -0.266(18) -0.034(6) -0.018(8)
Cl5A 0.221(8) 0.160(5) 0.070(4) -0.014(4) 0.022(4) -0.063(4)
C18A 0.053(12) 0.132(19) 0.16(2) 0.031(14) 0.043(12) 0.009(11)
Cl7A 0.117(5) 0.159(5) 0.170(6) -0.004(5) 0.044(4) 0.048(4)

loop_
_atom_type_symbol
_atom_type_description
_atom_type_scat_dispersion_real
_atom_type_scat_dispersion_imag
_atom_type_scat_source
C C 0.0033 0.0016 'International Tables Vol C Tables 4.2.6.8 and 6.1.1.4'
H H 0.0000 0.0000 'International Tables Vol C Tables 4.2.6.8 and 6.1.1.4'
Cl Cl 0.1484 0.1585 'International Tables Vol C Tables 4.2.6.8 and 6.1.1.4'
N N 0.0061 0.0033 'International Tables Vol C Tables 4.2.6.8 and 6.1.1.4'
O O 0.0106 0.0060 'International Tables Vol C Tables 4.2.6.8 and 6.1.1.4'

loop_
_geom_angle_atom_site_label_1
_geom_angle_atom_site_label_2
_geom_angle_atom_site_label_3
_geom_angle
C14 N1 H1 116.2
C14 N1 C1 127.7(2)
C1 N1 H1 116.2
C1 C6 C7 123.4(2)
C1 C6 C5 117.2(2)
C5 C6 C7 119.3(2)
O1 C14 N1 121.4(2)
O1 C14 C13 120.6(2)
N1 C14 C13 118.0(2)
C12 C7 C6 122.2(2)
C12 C7 C8 117.9(2)
C8 C7 C6 119.9(2)
C6 C1 N1 122.98(19)
C2 C1 N1 116.3(2)
C2 C1 C6 120.6(2)
C12 C11 H11 120.3
C10 C11 H11 120.3
C10 C11 C12 119.5(2)
C15 O3 C16 117.9(3)
C7 C12 C13 120.0(2)
C11 C12 C7 120.5(2)
C11 C12 C13 119.5(2)
C7 C8 H8 119.3
C9 C8 C7 121.4(2)
C9 C8 H8 119.3
C14 C13 H13 106.2
C12 C13 C14 111.21(19)
C12 C13 H13 106.2
C12 C13 C15 112.5(2)
C15 C13 C14 113.9(2)
C15 C13 H13 106.2
C11 C10 Cl1 118.8(2)
C11 C10 C9 121.5(2)
C9 C10 Cl1 119.7(2)
C6 C5 H5 119.2
C4 C5 C6 121.6(2)
C4 C5 H5 119.2
O3 C15 C13 111.0(2)
O2 C15 O3 124.9(3)
O2 C15 C13 124.0(2)
C5 C4 H4 120.1
C3 C4 C5 119.7(2)
C3 C4 H4 120.1
C8 C9 H9 120.4
C10 C9 C8 119.3(2)
C10 C9 H9 120.4
C1 C2 H2 119.7
C3 C2 C1 120.5(3)
C3 C2 H2 119.7
C4 C3 C2 120.1(2)
C4 C3 H3 120.0
C2 C3 H3 120.0
O3 C16 H16A 109.6
O3 C16 H16B 109.6
H16A C16 H16B 108.1
C17 C16 O3 110.5(3)
C17 C16 H16A 109.6
C17 C16 H16B 109.6
C16 C17 H17A 109.5
C16 C17 H17B 109.5
C16 C17 H17C 109.5
H17A C17 H17B 109.5
H17A C17 H17C 109.5
H17B C17 H17C 109.5
Cl5 C18 Cl6 106.8(8)
Cl5 C18 H18 108.0
Cl7 C18 Cl5 116.8(8)
Cl7 C18 Cl6 108.9(7)
Cl7 C18 H18 108.0
Cl6 C18 H18 108.0
Cl6A C18A Cl5A 118.7(15)
Cl6A C18A H18A 110.7
Cl6A C18A Cl7A 103.4(17)
Cl5A C18A H18A 110.7
Cl5A C18A Cl7A 101.9(16)
Cl7A C18A H18A 110.7

loop_
_geom_bond_atom_site_label_1
_geom_bond_atom_site_label_2
_geom_bond_distance
Cl1 C10 1.746(3)
O1 C14 1.235(3)
N1 H1 0.8600
N1 C14 1.345(3)
N1 C1 1.419(3)
C6 C7 1.478(3)
C6 C1 1.396(3)
C6 C5 1.406(3)
C14 C13 1.520(3)
C7 C12 1.400(3)
C7 C8 1.404(3)
C1 C2 1.388(3)
C11 H11 0.9300
C11 C12 1.393(3)
C11 C10 1.374(4)
O3 C15 1.323(3)
O3 C16 1.471(4)
C12 C13 1.511(3)
C8 H8 0.9300
C8 C9 1.376(4)
Cl5 C18 1.763(11)
C13 H13 0.9800
C13 C15 1.519(4)
C10 C9 1.375(4)
C5 H5 0.9300
C5 C4 1.378(4)
C15 O2 1.189(3)
C4 H4 0.9300
C4 C3 1.375(4)
C9 H9 0.9300
C2 H2 0.9300
C2 C3 1.375(4)
Cl7 C18 1.643(16)
C3 H3 0.9300
Cl6 C18 1.823(15)
C16 H16A 0.9700
C16 H16B 0.9700
C16 C17 1.462(5)
C17 H17A 0.9600
C17 H17B 0.9600
C17 H17C 0.9600
C18 H18 0.9800
Cl6A C18A 1.59(3)
Cl5A C18A 1.59(3)
C18A H18A 0.9800
C18A Cl7A 1.95(3)

loop_
_geom_torsion_atom_site_label_1
_geom_torsion_atom_site_label_2
_geom_torsion_atom_site_label_3
_geom_torsion_atom_site_label_4
_geom_torsion
Cl1 C10 C9 C8 179.8(2)
O1 C14 C13 C12 -119.6(2)
O1 C14 C13 C15 112.0(3)
N1 C14 C13 C12 59.0(3)
N1 C14 C13 C15 -69.5(3)
N1 C1 C2 C3 -179.9(2)
C6 C7 C12 C11 -179.9(2)
C6 C7 C12 C13 0.7(4)
C6 C7 C8 C9 179.3(2)
C6 C1 C2 C3 3.4(4)
C6 C5 C4 C3 0.7(4)
C14 N1 C1 C6 -45.9(4)
C14 N1 C1 C2 137.5(3)
C14 C13 C15 O3 -20.2(3)
C14 C13 C15 O2 163.2(2)
C7 C6 C1 N1 -4.6(3)
C7 C6 C1 C2 171.8(2)
C7 C6 C5 C4 -174.0(2)
C7 C12 C13 C14 -66.6(3)
C7 C12 C13 C15 62.5(3)
C7 C8 C9 C10 0.7(4)
C1 N1 C14 O1 -168.9(2)
C1 N1 C14 C13 12.5(4)
C1 C6 C7 C12 43.0(3)
C1 C6 C7 C8 -136.9(2)
C1 C6 C5 C4 2.6(4)
C1 C2 C3 C4 0.0(4)
C11 C12 C13 C14 113.9(2)
C11 C12 C13 C15 -117.0(3)
C11 C10 C9 C8 -0.1(4)
C12 C7 C8 C9 -0.7(4)
C12 C11 C10 Cl1 179.6(2)
C12 C11 C10 C9 -0.4(4)
C12 C13 C15 O3 -147.9(2)
C12 C13 C15 O2 35.4(3)
C8 C7 C12 C11 0.1(4)
C8 C7 C12 C13 -179.3(2)
C10 C11 C12 C7 0.4(4)
C10 C11 C12 C13 179.9(2)
C5 C6 C7 C12 -140.6(2)
C5 C6 C7 C8 39.5(3)
C5 C6 C1 N1 178.9(2)
C5 C6 C1 C2 -4.6(3)
C5 C4 C3 C2 -2.0(4)
C15 O3 C16 C17 -103.2(3)
C16 O3 C15 C13 -179.3(2)
C16 O3 C15 O2 -2.7(4)
